data_7043459
loop_
_publ_author_name
'Naskar, Barnali'
'Modak, Ritwik'
'Maiti, Dilip K.'
'Drew, Michael G.B'
'Bauza, Antonio'
'Frontera, Antonio'
'Das Mukhopadhyay, Chitrangada'
'Mishra, Snehasis'
'Das Saha, Krishna'
'Goswami, Sanchita'

_publ_section_title
;
 A Schiff base platform: structures, sensing of Zn(II), PPi in aqueous
 medium and anticancer activity
;
_journal_name_full 'Dalton Trans.'
_journal_paper_doi 10.1039/C7DT01932G
_journal_year 2017
_chemical_formula_sum 'C40 H48 Br2 N6 O8 Zn2'
_chemical_formula_weight 1031.42
_space_group_crystal_system tetragonal
_space_group_IT_number 142
_space_group_name_Hall '-I 4bd 2c'
_space_group_name_H-M_alt 'I 41/a c d'
_symmetry_space_group_name_Hall '-I 4bd 2c'
_symmetry_space_group_name_H-M 'I 41/a c d :2'
_atom_sites_solution_hydrogens geom
_audit_creation_method SHELXL-2016/6
_audit_update_record
;
2017-06-19 deposited with the CCDC.
2017-06-27 downloaded from the CCDC.
;
_cell_angle_alpha 90
_cell_angle_beta 90
_cell_angle_gamma 90
_cell_formula_units_Z 8
_cell_length_a 17.3167(7)
_cell_length_b 17.3167(7)
_cell_length_c 27.7850(18)
_cell_measurement_reflns_used 8220
_cell_measurement_temperature 150(2)
_cell_measurement_theta_max 30.00
_cell_measurement_theta_min 3.76
_cell_volume 8331.8(7)
_computing_cell_refinement 'Crysalis, Oxford Diffraction'
_computing_data_collection 'Crysalis, Oxford Diffraction'
_computing_data_reduction 'Crysalis, Oxford Diffraction'
_computing_molecular_graphics PLATON(Spek,2004)
_computing_publication_material 'SHELXL, PLATON, WINGX (Ferrugia, 2012)'
_computing_structure_refinement 'SHELXL-2016/6 (Sheldrick, 2016)'
_computing_structure_solution 'SHELXS (Sheldrick, 2008)'
_diffrn_ambient_temperature 150(2)
_diffrn_measured_fraction_theta_full 0.983
_diffrn_measured_fraction_theta_max 0.953
_diffrn_measurement_device_type 'Oxford Diffaction X-Calibor System'
_diffrn_measurement_method '321 frames, counting time 10 s.'
_diffrn_radiation_monochromator graphite
_diffrn_radiation_source 'fine-focus sealed tube'
_diffrn_radiation_type MoK\a
_diffrn_radiation_wavelength 0.71073
_diffrn_reflns_av_R_equivalents 0.0638
_diffrn_reflns_av_unetI/netI 0.0700
_diffrn_reflns_Laue_measured_fraction_full 0.983
_diffrn_reflns_Laue_measured_fraction_max 0.953
_diffrn_reflns_limit_h_max 24
_diffrn_reflns_limit_h_min -1
_diffrn_reflns_limit_k_max 20
_diffrn_reflns_limit_k_min -18
_diffrn_reflns_limit_l_max 16
_diffrn_reflns_limit_l_min -35
_diffrn_reflns_number 8220
_diffrn_reflns_point_group_measured_fraction_full 0.983
_diffrn_reflns_point_group_measured_fraction_max 0.953
_diffrn_reflns_theta_full 25.242
_diffrn_reflns_theta_max 29.999
_diffrn_reflns_theta_min 3.761
_diffrn_standards_decay_% n/a
_diffrn_standards_interval_count n/a
_diffrn_standards_interval_time n/a
_exptl_absorpt_coefficient_mu 3.129
_exptl_absorpt_correction_T_max 1.000
_exptl_absorpt_correction_T_min 0.813
_exptl_absorpt_correction_type empirical
_exptl_absorpt_process_details 'ABSPACK, Oxford Diffraction Ltd'
_exptl_crystal_colour 'pale yellow'
_exptl_crystal_density_diffrn 1.644
_exptl_crystal_description block
_exptl_crystal_F_000 4192
_exptl_crystal_size_max 0.21
_exptl_crystal_size_mid 0.21
_exptl_crystal_size_min 0.17
_refine_diff_density_max 0.444
_refine_diff_density_min -0.673
_refine_diff_density_rms 0.098
_refine_ls_extinction_method none
_refine_ls_goodness_of_fit_ref 1.139
_refine_ls_hydrogen_treatment constr
_refine_ls_matrix_type full
_refine_ls_number_parameters 134
_refine_ls_number_reflns 2900
_refine_ls_number_restraints 0
_refine_ls_restrained_S_all 1.139
_refine_ls_R_factor_all 0.1138
_refine_ls_R_factor_gt 0.0665
_refine_ls_shift/su_max 0.001
_refine_ls_shift/su_mean 0.000
_refine_ls_structure_factor_coef Fsqd
_refine_ls_weighting_details 'w=1/[\s^2^(Fo^2^)+(0.0328P)^2^] where P=(Fo^2^+2Fc^2^)/3'
_refine_ls_weighting_scheme calc
_refine_ls_wR_factor_gt 0.0973
_refine_ls_wR_factor_ref 0.1079
_reflns_Friedel_coverage 0.000
_reflns_number_gt 1909
_reflns_number_total 2900
_reflns_threshold_expression 'I > 2\s(I)'
_cod_data_source_file c7dt01932g2.cif
_cod_data_source_block Complex1b
_cod_original_cell_volume 8331.8(9)
_cod_database_code 7043459
_shelx_shelxl_version_number 2016/6
_shelx_space_group_comment
;
The symmetry employed for this shelxl refinement is uniquely defined
by the following loop, which should always be used as a source of
symmetry information in preference to the above space-group names.
They are only intended as comments.
;

loop_
_space_group_symop_operation_xyz
'x, y, z'
'-x+1/2, -y, z+1/2'
'-y+1/4, x+3/4, z+1/4'
'y+1/4, -x+1/4, z+3/4'
'-x+1/2, y, -z'
'x, -y, -z+1/2'
'y+1/4, x+3/4, -z+3/4'
'-y+1/4, -x+1/4, -z+1/4'
'x+1/2, y+1/2, z+1/2'
'-x+1, -y+1/2, z+1'
'-y+3/4, x+5/4, z+3/4'
'y+3/4, -x+3/4, z+5/4'
'-x+1, y+1/2, -z+1/2'
'x+1/2, -y+1/2, -z+1'
'y+3/4, x+5/4, -z+5/4'
'-y+3/4, -x+3/4, -z+3/4'
'-x, -y, -z'
'x-1/2, y, -z-1/2'
'y-1/4, -x-3/4, -z-1/4'
'-y-1/4, x-1/4, -z-3/4'
'x-1/2, -y, z'
'-x, y, z-1/2'
'-y-1/4, -x-3/4, z-3/4'
'y-1/4, x-1/4, z-1/4'
'-x+1/2, -y+1/2, -z+1/2'
'x, y+1/2, -z'
'y+1/4, -x-1/4, -z+1/4'
'-y+1/4, x+1/4, -z-1/4'
'x, -y+1/2, z+1/2'
'-x+1/2, y+1/2, z'
'-y+1/4, -x-1/4, z-1/4'
'y+1/4, x+1/4, z+1/4'

loop_
_atom_site_label
_atom_site_type_symbol
_atom_site_fract_x
_atom_site_fract_y
_atom_site_fract_z
_atom_site_U_iso_or_equiv
_atom_site_adp_type
_atom_site_occupancy
_atom_site_site_symmetry_order
_atom_site_calc_flag
_atom_site_refinement_flags_posn
_atom_site_refinement_flags_adp
_atom_site_refinement_flags_occupancy
Zn1 Zn 0.40780(2) 0.34220(2) 0.375000 0.02286(16) Uani 1 2 d S T P
Br2 Br 0.30737(2) 0.44263(2) 0.375000 0.0475(2) Uani 1 2 d S T P
O1 O 0.48934(14) 0.35460(15) 0.42500(8) 0.0246(6) Uani 1 1 d . . .
C1 C 0.4804(2) 0.3536(2) 0.47186(13) 0.0222(8) Uani 1 1 d . . .
C2 C 0.5340(2) 0.3952(2) 0.50088(13) 0.0266(9) Uani 1 1 d . . .
C3 C 0.5278(3) 0.3968(3) 0.55025(14) 0.0390(11) Uani 1 1 d . . .
H3 H 0.563813 0.423859 0.568473 0.047 Uiso 1 1 calc R U .
C4 C 0.4677(3) 0.3579(3) 0.57284(15) 0.0516(14) Uani 1 1 d . . .
H4 H 0.463273 0.359229 0.606187 0.062 Uiso 1 1 calc R U .
C5 C 0.4153(3) 0.3178(3) 0.54618(15) 0.0480(13) Uani 1 1 d . . .
H5 H 0.375545 0.291769 0.561736 0.058 Uiso 1 1 calc R U .
C6 C 0.4200(2) 0.3147(2) 0.49521(13) 0.0283(9) Uani 1 1 d . . .
C7 C 0.3604(2) 0.2725(2) 0.47017(14) 0.0298(9) Uani 1 1 d . . .
H7 H 0.325141 0.245977 0.489253 0.036 Uiso 1 1 calc R U .
N1 N 0.35078(17) 0.26745(18) 0.42473(10) 0.0242(7) Uani 1 1 d . . .
C8 C 0.2839(2) 0.2239(2) 0.40662(14) 0.0294(9) Uani 1 1 d . . .
H8A H 0.265775 0.247904 0.377168 0.035 Uiso 1 1 calc R U .
H8B H 0.242496 0.227026 0.430075 0.035 Uiso 1 1 calc R U .
C9 C 0.3014(2) 0.1394(2) 0.39666(14) 0.0307(9) Uani 1 1 d . . .
H9A H 0.298562 0.110598 0.426558 0.037 Uiso 1 1 calc R U .
H9B H 0.262495 0.118784 0.375031 0.037 Uiso 1 1 calc R U .
N2 N 0.37855(16) 0.12855(16) 0.375000 0.0228(9) Uani 1 2 d S T P
H2A H 0.385668 0.164286 0.352412 0.027 Uiso 0.5 1 calc R U P
H2B H 0.414284 0.135664 0.397590 0.027 Uiso 0.5 1 calc R U P
O2 O 0.58983(16) 0.43277(16) 0.47493(9) 0.0347(7) Uani 1 1 d . . .
C10 C 0.6421(3) 0.4809(3) 0.50121(16) 0.0445(12) Uani 1 1 d . . .
H10A H 0.613381 0.518732 0.519040 0.067 Uiso 1 1 calc R U .
H10B H 0.676259 0.506515 0.479169 0.067 Uiso 1 1 calc R U .
H10C H 0.671703 0.449792 0.523050 0.067 Uiso 1 1 calc R U .

loop_
_atom_site_aniso_label
_atom_site_aniso_U_11
_atom_site_aniso_U_22
_atom_site_aniso_U_33
_atom_site_aniso_U_23
_atom_site_aniso_U_13
_atom_site_aniso_U_12
Zn1 0.0249(2) 0.0249(2) 0.0187(3) -0.00425(19) -0.00425(19) 0.0007(3)
Br2 0.0473(3) 0.0473(3) 0.0477(4) -0.0164(3) -0.0164(3) 0.0242(3)
O1 0.0229(14) 0.0351(16) 0.0159(13) -0.0021(11) -0.0011(10) -0.0039(12)
C1 0.0248(19) 0.0198(19) 0.022(2) -0.0041(16) -0.0005(16) 0.0045(15)
C2 0.029(2) 0.027(2) 0.024(2) -0.0053(17) -0.0046(18) 0.0027(16)
C3 0.042(3) 0.051(3) 0.024(2) -0.010(2) -0.008(2) -0.003(2)
C4 0.063(3) 0.077(4) 0.015(2) -0.007(2) -0.004(2) -0.024(3)
C5 0.049(3) 0.071(4) 0.024(2) 0.000(2) 0.009(2) -0.017(3)
C6 0.029(2) 0.033(2) 0.022(2) -0.0028(17) 0.0002(17) -0.0041(17)
C7 0.023(2) 0.039(3) 0.028(2) -0.0031(18) 0.0068(17) -0.0040(18)
N1 0.0171(16) 0.0330(19) 0.0226(17) -0.0096(14) -0.0005(13) -0.0017(14)
C8 0.0170(19) 0.041(3) 0.030(2) -0.0086(18) 0.0030(17) -0.0021(17)
C9 0.021(2) 0.041(2) 0.030(2) -0.0021(19) 0.0049(17) -0.0099(18)
N2 0.0239(14) 0.0239(14) 0.021(2) 0.0042(14) -0.0042(14) -0.0097(17)
O2 0.0336(16) 0.0380(17) 0.0324(15) -0.0089(13) -0.0049(13) -0.0102(13)
C10 0.038(3) 0.041(3) 0.054(3) -0.013(2) -0.013(2) -0.005(2)

loop_
_atom_type_symbol
_atom_type_description
_atom_type_scat_dispersion_real
_atom_type_scat_dispersion_imag
_atom_type_scat_source
C C 0.0033 0.0016 'International Tables Vol C Tables 4.2.6.8 and 6.1.1.4'
H H 0.0000 0.0000 'International Tables Vol C Tables 4.2.6.8 and 6.1.1.4'
N N 0.0061 0.0033 'International Tables Vol C Tables 4.2.6.8 and 6.1.1.4'
O O 0.0106 0.0060 'International Tables Vol C Tables 4.2.6.8 and 6.1.1.4'
Zn Zn 0.2839 1.4301 'International Tables Vol C Tables 4.2.6.8 and 6.1.1.4'
Br Br -0.2901 2.4595 'International Tables Vol C Tables 4.2.6.8 and 6.1.1.4'

loop_
_geom_angle_atom_site_label_1
_geom_angle_atom_site_label_2
_geom_angle_atom_site_label_3
_geom_angle
_geom_angle_site_symmetry_1
_geom_angle_site_symmetry_3
O1 Zn1 O1 129.72(15) 16 .
O1 Zn1 N1 88.38(10) 16 .
O1 Zn1 N1 86.67(11) . .
O1 Zn1 N1 86.67(11) 16 16
O1 Zn1 N1 88.38(10) . 16
N1 Zn1 N1 168.34(16) . 16
O1 Zn1 Br2 115.14(7) 16 .
O1 Zn1 Br2 115.14(7) . .
N1 Zn1 Br2 95.83(8) . .
N1 Zn1 Br2 95.83(8) 16 .
C1 O1 Zn1 127.4(2) . .
O1 C1 C6 123.6(3) . .
O1 C1 C2 118.6(3) . .
C6 C1 C2 117.8(3) . .
O2 C2 C3 124.8(4) . .
O2 C2 C1 113.7(3) . .
C3 C2 C1 121.5(4) . .
C2 C3 C4 119.9(4) . .
C2 C3 H3 120.0 . .
C4 C3 H3 120.0 . .
C5 C4 C3 120.0(4) . .
C5 C4 H4 120.0 . .
C3 C4 H4 120.0 . .
C4 C5 C6 121.6(4) . .
C4 C5 H5 119.2 . .
C6 C5 H5 119.2 . .
C1 C6 C5 119.1(4) . .
C1 C6 C7 123.6(3) . .
C5 C6 C7 117.3(4) . .
N1 C7 C6 127.2(4) . .
N1 C7 H7 116.4 . .
C6 C7 H7 116.4 . .
C7 N1 C8 118.4(3) . .
C7 N1 Zn1 122.6(3) . .
C8 N1 Zn1 117.0(2) . .
N1 C8 C9 113.5(3) . .
N1 C8 H8A 108.9 . .
C9 C8 H8A 108.9 . .
N1 C8 H8B 108.9 . .
C9 C8 H8B 108.9 . .
H8A C8 H8B 107.7 . .
N2 C9 C8 112.1(3) . .
N2 C9 H9A 109.2 . .
C8 C9 H9A 109.2 . .
N2 C9 H9B 109.2 . .
C8 C9 H9B 109.2 . .
H9A C9 H9B 107.9 . .
C9 N2 C9 113.3(4) 7_545 .
C9 N2 H2A 108.9 7_545 .
C9 N2 H2A 108.9 . .
C9 N2 H2B 108.9 7_545 .
C9 N2 H2B 108.9 . .
H2A N2 H2B 107.7 . .
C2 O2 C10 117.0(3) . .
O2 C10 H10A 109.5 . .
O2 C10 H10B 109.5 . .
H10A C10 H10B 109.5 . .
O2 C10 H10C 109.5 . .
H10A C10 H10C 109.5 . .
H10B C10 H10C 109.5 . .

loop_
_geom_bond_atom_site_label_1
_geom_bond_atom_site_label_2
_geom_bond_distance
_geom_bond_site_symmetry_2
Zn1 O1 1.992(2) 16
Zn1 O1 1.992(2) .
Zn1 N1 2.135(3) .
Zn1 N1 2.136(3) 16
Zn1 Br2 2.4595(8) .
O1 C1 1.312(4) .
C1 C6 1.403(5) .
C1 C2 1.425(5) .
C2 O2 1.370(4) .
C2 C3 1.376(5) .
C3 C4 1.390(6) .
C3 H3 0.9300 .
C4 C5 1.361(6) .
C4 H4 0.9300 .
C5 C6 1.419(6) .
C5 H5 0.9300 .
C6 C7 1.444(5) .
C7 N1 1.276(4) .
C7 H7 0.9300 .
N1 C8 1.471(4) .
C8 C9 1.520(5) .
C8 H8A 0.9700 .
C8 H8B 0.9700 .
C9 N2 1.478(4) .
C9 H9A 0.9700 .
C9 H9B 0.9700 .
N2 H2A 0.8900 .
N2 H2B 0.8900 .
O2 C10 1.431(5) .
C10 H10A 0.9600 .
C10 H10B 0.9600 .
C10 H10C 0.9600 .

loop_
_geom_hbond_atom_site_label_D
_geom_hbond_atom_site_label_H
_geom_hbond_atom_site_label_A
_geom_hbond_distance_DH
_geom_hbond_distance_HA
_geom_hbond_distance_DA
_geom_hbond_angle_DHA
_geom_hbond_site_symmetry_A
N2 H2A O1 0.89 1.84 2.692(4) 159.1 16
N2 H2B O1 0.89 1.84 2.692(4) 159.1 10_554
